data_2100288
_journal_name_full 'Acta Crystallographica, Section B'
_journal_page_first 569
_journal_page_last 576
_journal_volume 61
_journal_year 2005
_chemical_formula_moiety 'C27 H30 N8 O4'
_chemical_formula_sum 'C27 H30 N8 O4'
_chemical_formula_weight 530.59
_space_group_IT_number 2
_symmetry_cell_setting triclinic
_symmetry_space_group_name_Hall '-P 1'
_symmetry_space_group_name_H-M 'P -1'
_cell_angle_alpha 63.4160(10)
_cell_angle_beta 89.9970(10)
_cell_angle_gamma 78.2200(9)
_cell_formula_units_Z 2
_cell_length_a 8.7035(2)
_cell_length_b 12.4960(3)
_cell_length_c 13.7034(3)
_cell_measurement_temperature 295
_cell_volume 1297.62(5)
_diffrn_ambient_temperature 295
_exptl_crystal_density_diffrn 1.358
_cod_duplicate_entry 2100129
_cod_database_code 2100288

loop_
_symmetry_equiv_pos_as_xyz
'x, y, z'
'-x, -y, -z'

loop_
_atom_site_label
_atom_site_fract_x
_atom_site_fract_y
_atom_site_fract_z
_atom_site_U_iso_or_equiv
_atom_site_adp_type
_atom_site_calc_flag
_atom_site_refinement_flags
_atom_site_occupancy
_atom_site_disorder_assembly
_atom_site_disorder_group
_atom_site_type_symbol
O1 0.27237(14) -0.16126(12) 0.45036(9) 0.0485(3) Uani d . 1 . . O
O2 0.55469(14) -0.09589(14) 0.15485(9) 0.0606(4) Uani d . 1 . . O
O3 -0.02827(13) 0.33685(11) -0.39907(9) 0.0457(3) Uani d . 1 . . O
O4 0.00690(15) 0.41235(13) -0.60598(10) 0.0519(3) Uani d . 1 . . O
N1 0.41247(15) -0.12670(12) 0.30233(10) 0.0379(3) Uani d . 1 . . N
N3 0.13848(14) -0.03740(12) 0.28153(10) 0.0350(3) Uani d . 1 . . N
N7 0.24515(15) 0.06126(12) 0.01395(10) 0.0358(3) Uani d . 1 . . N
N8 0.02287(15) 0.08748(11) 0.09177(10) 0.0348(3) Uani d . 1 . . N
N9 -0.14346(15) 0.24737(12) -0.13929(10) 0.0379(3) Uani d . 1 . . N
N10 -0.18103(16) 0.31131(12) -0.25061(10) 0.0401(3) Uani d . 1 . . N
N11 -0.25226(18) 0.49408(16) -0.66462(11) 0.0531(4) Uani d . 1 . . N
N12 -0.47374(16) 0.45336(13) -0.78978(10) 0.0415(3) Uani d . 1 . . N
C2 0.27303(18) -0.11099(14) 0.35111(12) 0.0359(3) Uani d . 1 . . C
C4 0.14504(17) 0.01497(13) 0.17016(11) 0.0318(3) Uani d . 1 . . C
C5 0.28292(17) -0.00329(14) 0.12610(11) 0.0342(3) Uani d . 1 . . C
C6 0.42702(18) -0.07590(15) 0.18989(12) 0.0388(4) Uani d . 1 . . C
C9 0.08889(17) 0.11375(13) -0.00248(12) 0.0326(3) Uani d . 1 . . C
C10 0.5548(2) -0.20260(19) 0.37843(14) 0.0512(5) Uani d . 1 . . C
C11 0.6352(3) -0.1368(3) 0.4197(2) 0.0748(7) Uani d . 1 . . C
C12 0.5954(4) -0.0234(5) 0.3956(3) 0.0954(11) Uani d . 1 . . C
C13 -0.00770(19) -0.01363(17) 0.32942(14) 0.0428(4) Uani d . 1 . . C
C14 -0.0189(2) 0.08910(18) 0.35878(15) 0.0530(5) Uani d . 1 . . C
C15 0.0832(3) 0.1553(2) 0.34531(19) 0.0651(6) Uani d . 1 . . C
C16 0.01140(17) 0.18972(13) -0.11291(12) 0.0337(3) Uani d . 1 . . C
C17 0.07899(19) 0.21614(15) -0.20956(12) 0.0393(4) Uani d . 1 . . C
C18 -0.04539(18) 0.29151(14) -0.29068(12) 0.0360(3) Uani d . 1 . . C
C19 -0.2670(2) 0.25076(18) -0.06873(14) 0.0507(4) Uani d . 1 . . C
H191 -0.2336 0.2764 -0.0174 0.061 Uiso calc R 1 . . H
H192 -0.2877 0.1703 -0.0295 0.061 Uiso calc R 1 . . H
H193 -0.3614 0.3078 -0.1126 0.061 Uiso calc R 1 . . H
C20 -0.16675(19) 0.41297(16) -0.47074(12) 0.0384(4) Uani d . 1 . . C
C21 -0.12836(19) 0.43815(15) -0.58603(12) 0.0391(3) Uani d . 1 . . C
C22 -0.2305(3) 0.5167(2) -0.77742(14) 0.0571(5) Uani d . 1 . . C
C23 -0.3065(2) 0.43441(19) -0.80622(14) 0.0492(4) Uani d . 1 . . C
C24 -0.4190(2) 0.5114(2) -0.64752(15) 0.0536(5) Uani d . 1 . . C
C25 -0.4957(2) 0.43015(19) -0.67611(13) 0.0482(4) Uani d . 1 . . C
C26 -0.5699(2) 0.40344(15) -0.83389(13) 0.0426(4) Uani d . 1 . . C
C27 -0.5087(3) 0.32849(19) -0.88163(17) 0.0567(5) Uani d . 1 . . C
C28 -0.6083(3) 0.2873(2) -0.92927(19) 0.0682(6) Uani d . 1 . . C
C29 -0.7676(3) 0.3191(2) -0.93054(18) 0.0667(6) Uani d . 1 . . C
C30 -0.8304(3) 0.3921(2) -0.88229(19) 0.0635(5) Uani d . 1 . . C
C31 -0.7331(2) 0.43346(19) -0.83393(17) 0.0537(4) Uani d . 1 . . C
H1 -0.197(2) 0.4882(17) -0.4660(14) 0.040(5) Uiso d . 1 . . H
H2 0.188(3) 0.1886(19) -0.2165(17) 0.058(6) Uiso d . 1 . . H
H4 0.523(2) -0.2704(19) 0.4402(18) 0.056(5) Uiso d . 1 . . H
H5 -0.430(2) 0.4955(18) -0.5735(18) 0.057(6) Uiso d . 1 . . H
H6 -0.253(2) 0.3708(17) -0.4501(15) 0.049(5) Uiso d . 1 . . H
H7 -0.293(2) 0.4544(17) -0.8830(17) 0.051(5) Uiso d . 1 . . H
H8 -0.445(3) 0.342(2) -0.6234(18) 0.060(6) Uiso d . 1 . . H
H9 0.626(2) -0.2384(18) 0.3384(17) 0.055(5) Uiso d . 1 . . H
H10 -0.471(3) 0.601(2) -0.6961(19) 0.068(6) Uiso d . 1 . . H
H11 -0.095(3) 0.0025(19) 0.2763(18) 0.057(6) Uiso d . 1 . . H
H12 -0.012(2) -0.0921(18) 0.3967(16) 0.049(5) Uiso d . 1 . . H
H15 -0.282(3) 0.609(2) -0.831(2) 0.069(6) Uiso d . 1 . . H
H16 -0.835(3) 0.292(2) -0.961(2) 0.074(7) Uiso d . 1 . . H
H17 -0.610(3) 0.4455(19) -0.6679(18) 0.064(6) Uiso d . 1 . . H
H19 -0.123(3) 0.500(2) -0.7853(18) 0.062(6) Uiso d . 1 . . H
H20 0.314(3) 0.0678(18) -0.0403(17) 0.056(6) Uiso d . 1 . . H
H21 -0.251(2) 0.347(2) -0.7632(17) 0.057(6) Uiso d . 1 . . H
H22 -0.782(3) 0.482(2) -0.7970(18) 0.063(6) Uiso d . 1 . . H
H23 -0.562(3) 0.234(2) -0.962(2) 0.082(7) Uiso d . 1 . . H
H24 -0.946(3) 0.414(2) -0.883(2) 0.079(7) Uiso d . 1 . . H
H25 -0.392(3) 0.299(2) -0.8743(19) 0.074(7) Uiso d . 1 . . H
H26 -0.110(3) 0.103(2) 0.394(2) 0.077(7) Uiso d . 1 . . H
H27 0.065(3) 0.220(2) 0.369(2) 0.086(8) Uiso d . 1 . . H
H28 0.178(3) 0.143(3) 0.309(2) 0.092(9) Uiso d . 1 . . H
H29 0.733(4) -0.195(3) 0.476(3) 0.136(12) Uiso d . 1 . . H
H30 0.513(4) 0.035(3) 0.341(2) 0.088(9) Uiso d . 1 . . H
H31 0.641(4) 0.014(3) 0.422(3) 0.122(12) Uiso d . 1 . . H

loop_
_atom_site_aniso_label
_atom_site_aniso_U_11
_atom_site_aniso_U_22
_atom_site_aniso_U_33
_atom_site_aniso_U_12
_atom_site_aniso_U_13
_atom_site_aniso_U_23
O1 0.0424(6) 0.0612(7) 0.0268(5) -0.0062(5) 0.0045(5) -0.0092(5)
O2 0.0322(6) 0.0924(10) 0.0321(6) 0.0104(6) 0.0033(5) -0.0170(6)
O3 0.0365(6) 0.0600(7) 0.0278(5) 0.0051(5) -0.0042(4) -0.0156(5)
O4 0.0422(7) 0.0726(8) 0.0460(7) -0.0081(6) 0.0043(5) -0.0336(6)
N1 0.0291(6) 0.0487(7) 0.0258(6) -0.0009(5) -0.0001(5) -0.0116(5)
N3 0.0292(6) 0.0436(7) 0.0268(6) -0.0049(5) 0.0037(5) -0.0127(5)
N7 0.0310(6) 0.0436(7) 0.0262(6) 0.0000(5) -0.0006(5) -0.0138(5)
N8 0.0298(6) 0.0405(7) 0.0302(6) -0.0042(5) -0.0003(5) -0.0143(5)
N9 0.0317(7) 0.0440(7) 0.0298(6) 0.0022(5) -0.0015(5) -0.0142(5)
N10 0.0345(7) 0.0449(7) 0.0313(6) 0.0025(5) -0.0032(5) -0.0140(6)
N11 0.0457(8) 0.0801(11) 0.0289(7) -0.0049(7) -0.0020(6) -0.0248(7)
N12 0.0416(7) 0.0496(8) 0.0294(6) -0.0024(6) 0.0016(5) -0.0180(6)
C2 0.0329(8) 0.0414(8) 0.0297(7) -0.0082(6) 0.0036(6) -0.0132(6)
C4 0.0300(7) 0.0354(7) 0.0275(7) -0.0056(5) 0.0009(5) -0.0131(6)
C5 0.0309(7) 0.0418(8) 0.0255(6) -0.0036(6) 0.0013(5) -0.0134(6)
C6 0.0305(8) 0.0494(9) 0.0279(7) -0.0004(6) 0.0013(6) -0.0138(6)
C9 0.0293(7) 0.0361(7) 0.0311(7) -0.0037(6) -0.0014(5) -0.0157(6)
C10 0.0331(8) 0.0690(12) 0.0288(8) 0.0032(8) -0.0018(6) -0.0090(8)
C11 0.0456(12) 0.122(2) 0.0570(13) -0.0229(13) -0.0016(9) -0.0397(14)
C12 0.0646(18) 0.156(4) 0.115(3) -0.053(2) 0.0241(18) -0.094(3)
C13 0.0323(8) 0.0551(10) 0.0346(8) -0.0065(7) 0.0092(6) -0.0165(7)
C14 0.0506(11) 0.0580(11) 0.0411(9) 0.0015(9) 0.0091(8) -0.0204(8)
C15 0.0761(16) 0.0571(12) 0.0619(13) -0.0041(11) 0.0037(11) -0.0317(10)
C16 0.0294(7) 0.0369(7) 0.0324(7) -0.0025(6) -0.0029(5) -0.0160(6)
C17 0.0292(8) 0.0504(9) 0.0308(7) -0.0005(6) -0.0024(6) -0.0156(7)
C18 0.0326(7) 0.0415(8) 0.0292(7) -0.0019(6) -0.0027(6) -0.0149(6)
C19 0.0389(9) 0.0587(10) 0.0403(9) 0.0068(8) 0.0069(7) -0.0179(8)
C20 0.0340(8) 0.0454(9) 0.0289(7) 0.0017(7) -0.0055(6) -0.0154(6)
C21 0.0404(9) 0.0451(8) 0.0326(7) -0.0057(7) -0.0006(6) -0.0201(7)
C22 0.0538(12) 0.0884(15) 0.0298(8) -0.0190(11) 0.0043(8) -0.0264(9)
C23 0.0460(10) 0.0664(12) 0.0326(8) -0.0063(8) 0.0074(7) -0.0230(8)
C24 0.0434(10) 0.0762(13) 0.0355(9) 0.0097(9) -0.0077(7) -0.0302(9)
C25 0.0397(9) 0.0652(11) 0.0307(8) 0.0030(8) 0.0022(7) -0.0203(8)
C26 0.0510(10) 0.0404(8) 0.0307(7) -0.0071(7) 0.0056(7) -0.0128(6)
C27 0.0630(13) 0.0618(11) 0.0538(11) -0.0140(10) 0.0183(9) -0.0339(9)
C28 0.0907(18) 0.0740(14) 0.0666(13) -0.0372(13) 0.0316(12) -0.0475(12)
C29 0.0873(17) 0.0763(14) 0.0607(12) -0.0494(13) 0.0237(11) -0.0394(11)
C30 0.0589(13) 0.0753(14) 0.0670(13) -0.0282(11) 0.0135(10) -0.0364(11)
C31 0.0515(11) 0.0585(11) 0.0573(11) -0.0106(9) 0.0080(9) -0.0326(9)

loop_
_geom_bond_atom_site_label_1
_geom_bond_atom_site_label_2
_geom_bond_site_symmetry_2
_geom_bond_distance
_geom_bond_publ_flag
O1 C2 . 1.2171(18) ?
O2 C6 . 1.2336(19) ?
O3 C18 . 1.3530(18) ?
O3 C20 . 1.4206(17) ?
O4 C21 . 1.220(2) ?
N1 C6 . 1.3966(18) ?
N1 C2 . 1.4065(19) ?
N1 C10 . 1.4686(19) ?
N3 C4 . 1.3719(17) ?
N3 C2 . 1.3790(19) ?
N3 C13 . 1.4689(19) ?
N7 C9 . 1.3543(19) ?
N7 C5 . 1.3795(18) ?
N7 H20 . 0.94(2) ?
N8 C9 . 1.3429(19) ?
N8 C4 . 1.3569(18) ?
N9 C16 . 1.3553(19) ?
N9 N10 . 1.3693(17) ?
N9 C19 . 1.453(2) ?
N10 C18 . 1.326(2) ?
N11 C21 . 1.353(2) ?
N11 C24 . 1.458(2) ?
N11 C22 . 1.461(2) ?
N12 C26 . 1.416(2) ?
N12 C23 . 1.460(2) ?
N12 C25 . 1.471(2) ?
C4 C5 . 1.367(2) ?
C5 C6 . 1.409(2) ?
C9 C16 . 1.449(2) ?
C10 C11 . 1.462(4) ?
C10 H4 . 0.98(2) ?
C10 H9 . 1.00(2) ?
C11 C12 . 1.272(5) ?
C11 H29 . 1.05(4) ?
C12 H30 . 0.95(3) ?
C12 H31 . 0.86(4) ?
C13 C14 . 1.493(3) ?
C13 H11 . 0.98(2) ?
C13 H12 . 1.010(19) ?
C14 C15 . 1.294(3) ?
C14 H26 . 0.96(3) ?
C15 H27 . 0.98(3) ?
C15 H28 . 0.99(3) ?
C16 C17 . 1.377(2) ?
C17 C18 . 1.393(2) ?
C17 H2 . 0.96(2) ?
C19 H191 . 0.9600 ?
C19 H192 . 0.9600 ?
C19 H193 . 0.9600 ?
C20 C21 . 1.518(2) ?
C20 H1 . 0.955(18) ?
C20 H6 . 0.98(2) ?
C22 C23 . 1.514(3) ?
C22 H15 . 1.05(2) ?
C22 H19 . 0.93(2) ?
C23 H7 . 0.98(2) ?
C23 H21 . 0.99(2) ?
C24 C25 . 1.504(3) ?
C24 H5 . 0.95(2) ?
C24 H10 . 1.01(2) ?
C25 H8 . 1.01(2) ?
C25 H17 . 0.99(2) ?
C26 C27 . 1.390(2) ?
C26 C31 . 1.393(3) ?
C27 C28 . 1.388(3) ?
C27 H25 . 1.00(3) ?
C28 C29 . 1.360(4) ?
C28 H23 . 0.99(3) ?
C29 C30 . 1.381(3) ?
C29 H16 . 0.92(3) ?
C30 C31 . 1.381(3) ?
C30 H24 . 0.98(3) ?
C31 H22 . 0.98(2) ?

loop_
_cod_related_entry_id
_cod_related_entry_database
_cod_related_entry_code
1 ChemSpider 19920669
